data_4027772
loop_
_publ_author_name
'Tristan A. Reekie'
'Martin G. Banwell'
'Anthony C. Willis'

_publ_contact_author_address
;
Research School of Chemistry,
Australian National University,
Canberra, A. C. T. 0200, Australia
;
_publ_contact_author_email 'mgb@rsc.anu.edu.au '
_publ_contact_author_fax ' 61 2 6125 8114 '
_publ_contact_author_name 'Martin G. Banwell'
_publ_contact_author_phone ' 61 2 6125 8202 '
_publ_section_title
;
 A Raney-Cobalt-Mediated Tandem Reductive Cyclization Route to the
 1,5-Methanoazocino[4,3-b]indole Framework of the Uleine and Strychnos
 Alkaloids
;
_journal_name_full 'Journal of Organic Chemistry'
_journal_page_first 10773
_journal_page_last 10781
_journal_paper_doi 10.1021/jo302132d
_journal_volume 77
_journal_year 2012
_chemical_compound_source local
_chemical_formula_moiety 'C15 H12 N2 O3'
_chemical_formula_sum 'C15 H12 N2 O3'
_chemical_formula_weight 268.27
_space_group_IT_number 15
_symmetry_cell_setting monoclinic
_symmetry_space_group_name_Hall '-C 2yc'
_symmetry_space_group_name_H-M 'C 1 2/c 1'
_atom_sites_solution_hydrogens geom
_atom_sites_solution_primary direct
_audit_creation_date 12-05-23
_audit_creation_method CRYSTALS_ver_14.11
_audit_update_record
;
2012-05-23 - Report on C15 H12 N2 O3
             by Anthony C. Willis
             for  Tristan Reekie and Martin Banwell

2012-05-25 - passes checkcif tests with minor warnings  

;
_cell_angle_alpha 90
_cell_angle_beta 97.5888(8)
_cell_angle_gamma 90
_cell_formula_units_Z 16
_cell_length_a 40.6397(6)
_cell_length_b 7.7179(1)
_cell_length_c 17.0144(2)
_cell_measurement_reflns_used 34367
_cell_measurement_temperature 200
_cell_measurement_theta_max 27.5
_cell_measurement_theta_min 2.6
_cell_volume 5289.88(12)
_computing_cell_refinement 'DENZO/SCALEPACK (Otwinowski & Minor, 1997)'
_computing_data_collection 'COLLECT (Nonius, 2001).'
_computing_data_reduction 'DENZO/SCALEPACK (Otwinowski & Minor, 1997)'
_computing_molecular_graphics
; 
ORTEP-II (Johnson 1976) in teXsan (MSC, 1992-1997)
;
_computing_publication_material 'CRYSTALS (Betteridge et al., 2003)'
_computing_structure_refinement 'CRYSTALS (Betteridge et al., 2003)'
_computing_structure_solution 'SIR92 (Altomare et al., 1994)'
_diffrn_ambient_temperature 200
_diffrn_measured_fraction_theta_full 0.997
_diffrn_measured_fraction_theta_max 0.997
_diffrn_measurement_device Area
_diffrn_measurement_device_type 'Nonius KappaCCD'
_diffrn_measurement_method ' \f and \w scans with CCD '
_diffrn_radiation_monochromator graphite
_diffrn_radiation_type 'Mo K\a'
_diffrn_radiation_wavelength 0.71073
_diffrn_reflns_av_R_equivalents 0.049
_diffrn_reflns_limit_h_max 52
_diffrn_reflns_limit_h_min -52
_diffrn_reflns_limit_k_max 10
_diffrn_reflns_limit_k_min -9
_diffrn_reflns_limit_l_max 22
_diffrn_reflns_limit_l_min -22
_diffrn_reflns_number 54944
_diffrn_reflns_theta_full 27.522
_diffrn_reflns_theta_max 27.522
_diffrn_reflns_theta_min 2.687
_diffrn_standards_number 0
_exptl_absorpt_coefficient_mu 0.096
_exptl_absorpt_correction_T_max 0.994
_exptl_absorpt_correction_T_min 0.968
_exptl_absorpt_correction_type integration
_exptl_absorpt_process_details
;
via gaussian method (Coppens, 1970) implemented in maXus (2000)
;
_exptl_crystal_colour colourless
_exptl_crystal_density_diffrn 1.347
_exptl_crystal_description plate
_exptl_crystal_F_000 2240
_exptl_crystal_size_max 0.540
_exptl_crystal_size_mid 0.190
_exptl_crystal_size_min 0.060
_refine_diff_density_max 0.33
_refine_diff_density_min -0.28
_refine_ls_extinction_method none
_refine_ls_goodness_of_fit_ref 0.9898
_refine_ls_hydrogen_treatment constr
_refine_ls_matrix_type full
_refine_ls_number_parameters 399
_refine_ls_number_reflns 6064
_refine_ls_number_restraints 20
_refine_ls_R_factor_all 0.0648
_refine_ls_R_factor_gt 0.0445
_refine_ls_shift/su_max 0.0020091
_refine_ls_shift/su_mean 0.0004274
_refine_ls_structure_factor_coef Fsqd
_refine_ls_weighting_details
;
 Method= Modified Sheldrick 
 w=1/[\s^2^(F^2^) + ( 0.05P)^2^ + 3.45P] 
 ,where P=(max(Fo^2^,0) + 2Fc^2^)/3 
;
_refine_ls_weighting_scheme calc
_refine_ls_wR_factor_all 0.1107
_refine_ls_wR_factor_gt 0.1016
_refine_ls_wR_factor_ref 0.1107
_reflns_limit_h_max 52
_reflns_limit_h_min -52
_reflns_limit_k_max 10
_reflns_limit_k_min 0
_reflns_limit_l_max 22
_reflns_limit_l_min 0
_reflns_number_gt 4539
_reflns_number_total 6064
_reflns_threshold_expression I>2.0\s(I)
_oxford_diffrn_Wilson_B_factor 3.22
_oxford_diffrn_Wilson_scale 13.80
_oxford_refine_ls_r_factor_ref 0.0648
_oxford_refine_ls_scale 0.2981(3)
_oxford_reflns_number_all 6064
_oxford_reflns_threshold_expression_ref I>-10.0\s(I)
_oxford_structure_analysis_title '5221433 ban1215'
_cod_data_source_file jo302132d_si_002.cif
_cod_data_source_block ban1215
_cod_original_sg_symbol_H-M 'C 1 2/c 1 '
_cod_database_code 4027772

loop_
_symmetry_equiv_pos_as_xyz
x,y,z
-x,-y,-z
x+1/2,y+1/2,z
-x+1/2,-y+1/2,-z
-x,y,-z+1/2
x,-y,z+1/2
-x+1/2,y+1/2,-z+1/2
x+1/2,-y+1/2,z+1/2

loop_
_atom_site_label
_atom_site_type_symbol
_atom_site_fract_x
_atom_site_fract_y
_atom_site_fract_z
_atom_site_U_iso_or_equiv
_atom_site_occupancy
_atom_site_adp_type
_atom_site_refinement_flags_posn
_atom_site_refinement_flags_adp
_atom_site_refinement_flags_occupancy
C1 C 0.62979(3) 0.89460(18) 0.57198(8) 0.0360 1.0000 Uani D U .
C2 C 0.62634(3) 1.06029(18) 0.61435(8) 0.0348 1.0000 Uani . . .
C3 C 0.59664(4) 1.1082(2) 0.63245(10) 0.0452 1.0000 Uani . . .
C4 C 0.56620(4) 0.9980(2) 0.61981(11) 0.0527 1.0000 Uani D U .
C5 C 0.57498(5) 0.8106(3) 0.6151(2) 0.0389 0.747(8) Uani . U P
C6 C 0.59825(9) 0.7885(5) 0.5521(2) 0.0405 0.747(8) Uani . U P
C7 C 0.54487(4) 0.6931(3) 0.59535(13) 0.0604 1.0000 Uani D U .
C8 C 0.52031(5) 0.7270(2) 0.52849(12) 0.0586 1.0000 Uani . . .
N9 N 0.50114(5) 0.7581(2) 0.47610(11) 0.0812 1.0000 Uani . . .
C10 C 0.54054(5) 0.5625(3) 0.64172(14) 0.0769 1.0000 Uani . . .
O11 O 0.65554(2) 0.85452(13) 0.54707(6) 0.0402 1.0000 Uani . . .
C12 C 0.65615(3) 1.17292(17) 0.63231(8) 0.0331 1.0000 Uani . . .
C13 C 0.65447(4) 1.34665(18) 0.60935(9) 0.0403 1.0000 Uani . . .
C14 C 0.68172(4) 1.45576(19) 0.62413(9) 0.0449 1.0000 Uani . . .
C15 C 0.71176(4) 1.3931(2) 0.66033(9) 0.0440 1.0000 Uani . . .
C16 C 0.71448(4) 1.2215(2) 0.68330(9) 0.0397 1.0000 Uani . . .
C17 C 0.68676(3) 1.11589(17) 0.67014(8) 0.0335 1.0000 Uani . . .
N18 N 0.69045(3) 0.93814(15) 0.70209(7) 0.0365 1.0000 Uani . . .
O19 O 0.71770(3) 0.86868(15) 0.70574(7) 0.0528 1.0000 Uani . . .
O20 O 0.66621(3) 0.86959(13) 0.72481(6) 0.0444 1.0000 Uani . . .
C21 C 0.63260(4) 0.59741(18) 0.82525(9) 0.0385 1.0000 Uani D U .
C22 C 0.63221(4) 0.75800(17) 0.87266(8) 0.0362 1.0000 Uani . . .
C23 C 0.65966(4) 0.80697(19) 0.91927(9) 0.0404 1.0000 Uani . . .
C24 C 0.69102(4) 0.70551(18) 0.93187(9) 0.0396 1.0000 Uani D U .
C25 C 0.68494(5) 0.5138(2) 0.91327(15) 0.0336 0.825(7) Uani . U P
C26 C 0.66509(6) 0.5002(3) 0.83047(14) 0.0359 0.825(7) Uani . U P
C27 C 0.71738(4) 0.41373(19) 0.91665(9) 0.0414 1.0000 Uani D U .
C28 C 0.71389(4) 0.2367(2) 0.88915(9) 0.0419 1.0000 Uani . . .
N29 N 0.71060(4) 0.09743(18) 0.86723(8) 0.0524 1.0000 Uani . . .
C30 C 0.74730(4) 0.4680(2) 0.94661(10) 0.0481 1.0000 Uani . . .
O31 O 0.60892(3) 0.55322(14) 0.77783(7) 0.0488 1.0000 Uani . . .
C32 C 0.60223(4) 0.87036(19) 0.86064(8) 0.0395 1.0000 Uani . . .
C33 C 0.60555(4) 1.0445(2) 0.84093(10) 0.0481 1.0000 Uani . . .
C34 C 0.57854(5) 1.1550(2) 0.82902(10) 0.0565 1.0000 Uani . . .
C35 C 0.54709(5) 1.0937(2) 0.83403(11) 0.0603 1.0000 Uani . . .
C36 C 0.54253(4) 0.9210(2) 0.85152(11) 0.0577 1.0000 Uani . . .
C37 C 0.57008(4) 0.8140(2) 0.86526(10) 0.0462 1.0000 Uani . . .
N38 N 0.56419(4) 0.6346(2) 0.88899(10) 0.0586 1.0000 Uani . . .
O39 O 0.53966(3) 0.56056(19) 0.85536(11) 0.0829 1.0000 Uani . . .
O40 O 0.58387(3) 0.56922(18) 0.94104(9) 0.0729 1.0000 Uani . . .
C51 C 0.57047(16) 0.8371(9) 0.5684(7) 0.0452 0.253(8) Uani D U P
C61 C 0.6045(2) 0.7574(13) 0.5816(7) 0.0415 0.253(8) Uani D U P
C251 C 0.6918(2) 0.5494(11) 0.8736(7) 0.0336 0.175(7) Uani D U P
C261 C 0.6580(2) 0.4646(13) 0.8640(10) 0.0444 0.175(7) Uani D U P
H31 H 0.5948 1.2200 0.6549 0.0543 1.0000 Uiso R . .
H41 H 0.5538 1.0147 0.6628 0.0632 0.747 Uiso R . .
H42 H 0.5532 1.0314 0.5717 0.0632 0.747 Uiso R . .
H43 H 0.5611 0.9607 0.6700 0.0632 0.253 Uiso R . .
H44 H 0.5484 1.0657 0.5943 0.0632 0.253 Uiso R . .
H51 H 0.5865 0.7761 0.6649 0.0464 0.747 Uiso R . .
H61 H 0.6040 0.6697 0.5490 0.0486 0.747 Uiso R . .
H62 H 0.5871 0.8256 0.5024 0.0486 0.747 Uiso R . .
H101 H 0.5566 0.5383 0.6862 0.0923 1.0000 Uiso R . .
H102 H 0.5214 0.4916 0.6309 0.0923 1.0000 Uiso R . .
H131 H 0.6342 1.3913 0.5830 0.0484 1.0000 Uiso R . .
H141 H 0.6797 1.5743 0.6093 0.0539 1.0000 Uiso R . .
H151 H 0.7305 1.4677 0.6694 0.0528 1.0000 Uiso R . .
H161 H 0.7351 1.1765 0.7078 0.0476 1.0000 Uiso R . .
H231 H 0.6591 0.9144 0.9463 0.0484 1.0000 Uiso R . .
H241 H 0.7006 0.7170 0.9856 0.0476 0.825 Uiso R . .
H242 H 0.7059 0.7500 0.8983 0.0476 0.825 Uiso R . .
H243 H 0.7089 0.7808 0.9251 0.0476 0.175 Uiso R . .
H244 H 0.6938 0.6620 0.9846 0.0476 0.175 Uiso R . .
H251 H 0.6722 0.4660 0.9509 0.0403 0.825 Uiso R . .
H261 H 0.6779 0.5474 0.7929 0.0431 0.825 Uiso R . .
H262 H 0.6606 0.3816 0.8186 0.0431 0.825 Uiso R . .
H301 H 0.7657 0.3913 0.9496 0.0577 1.0000 Uiso R . .
H302 H 0.7504 0.5837 0.9652 0.0577 1.0000 Uiso R . .
H331 H 0.6270 1.0884 0.8355 0.0576 1.0000 Uiso R . .
H341 H 0.5817 1.2737 0.8173 0.0677 1.0000 Uiso R . .
H351 H 0.5286 1.1698 0.8255 0.0724 1.0000 Uiso R . .
H361 H 0.5209 0.8765 0.8541 0.0692 1.0000 Uiso R . .
H511 H 0.5647 0.8646 0.5139 0.0549 0.253 Uiso R . .
H611 H 0.6085 0.7105 0.6336 0.0499 0.253 Uiso R . .
H612 H 0.6060 0.6678 0.5439 0.0499 0.253 Uiso R . .
H2511 H 0.6979 0.5850 0.8241 0.0406 0.175 Uiso R . .
H2611 H 0.6524 0.4313 0.9143 0.0531 0.175 Uiso R . .
H2612 H 0.6580 0.3652 0.8311 0.0531 0.175 Uiso R . .

loop_
_atom_site_aniso_label
_atom_site_aniso_U_11
_atom_site_aniso_U_22
_atom_site_aniso_U_33
_atom_site_aniso_U_23
_atom_site_aniso_U_13
_atom_site_aniso_U_12
C1 0.0381(8) 0.0331(7) 0.0363(7) 0.0004(6) 0.0033(6) 0.0000(6)
C2 0.0367(7) 0.0314(7) 0.0348(7) 0.0004(6) -0.0006(6) 0.0012(6)
C3 0.0407(8) 0.0394(8) 0.0544(9) -0.0095(7) 0.0019(7) 0.0036(7)
C4 0.0362(8) 0.0577(10) 0.0639(11) -0.0149(8) 0.0054(7) 0.0007(7)
C5 0.0306(10) 0.0489(13) 0.0345(17) 0.0017(10) -0.0053(9) -0.0038(9)
C6 0.0386(16) 0.0387(15) 0.0431(19) -0.0063(14) 0.0011(13) -0.0031(12)
C7 0.0336(8) 0.0585(11) 0.0878(14) -0.0089(10) 0.0029(8) -0.0071(8)
C8 0.0587(11) 0.0536(11) 0.0643(12) -0.0010(9) 0.0110(9) -0.0070(9)
N9 0.0915(14) 0.0726(12) 0.0746(12) 0.0027(10) -0.0069(11) -0.0035(10)
C10 0.0491(11) 0.0799(15) 0.0943(16) 0.0069(12) -0.0179(10) -0.0161(10)
O11 0.0423(6) 0.0358(5) 0.0434(6) -0.0006(4) 0.0091(4) 0.0011(4)
C12 0.0380(7) 0.0294(7) 0.0316(7) -0.0020(5) 0.0040(5) 0.0000(6)
C13 0.0513(9) 0.0314(7) 0.0370(7) -0.0009(6) 0.0009(6) 0.0035(6)
C14 0.0670(11) 0.0282(7) 0.0399(8) -0.0013(6) 0.0079(7) -0.0058(7)
C15 0.0529(9) 0.0400(8) 0.0396(8) -0.0032(6) 0.0072(7) -0.0157(7)
C16 0.0380(8) 0.0424(8) 0.0381(7) -0.0011(6) 0.0031(6) -0.0062(6)
C17 0.0396(7) 0.0298(7) 0.0310(7) 0.0010(5) 0.0042(6) -0.0013(6)
N18 0.0381(7) 0.0341(6) 0.0356(6) 0.0033(5) -0.0010(5) -0.0006(5)
O19 0.0430(6) 0.0463(6) 0.0679(8) 0.0089(5) 0.0033(5) 0.0112(5)
O20 0.0451(6) 0.0414(6) 0.0463(6) 0.0126(5) 0.0043(5) -0.0061(5)
C21 0.0414(8) 0.0335(7) 0.0393(8) -0.0002(6) 0.0002(6) -0.0004(6)
C22 0.0432(8) 0.0296(7) 0.0368(7) 0.0029(6) 0.0085(6) 0.0014(6)
C23 0.0506(9) 0.0313(7) 0.0398(8) -0.0049(6) 0.0080(7) -0.0013(6)
C24 0.0439(8) 0.0348(7) 0.0390(8) -0.0053(6) 0.0009(6) -0.0046(6)
C25 0.0413(10) 0.0321(9) 0.0272(12) 0.0000(8) 0.0036(8) -0.0038(7)
C26 0.0419(12) 0.0319(11) 0.0328(12) -0.0038(8) 0.0005(9) 0.0020(9)
C27 0.0457(8) 0.0368(8) 0.0391(8) -0.0028(6) -0.0040(6) 0.0023(7)
C28 0.0423(8) 0.0410(8) 0.0401(8) -0.0003(6) -0.0036(6) 0.0062(7)
N29 0.0612(9) 0.0394(8) 0.0542(8) -0.0042(6) -0.0008(7) 0.0065(6)
C30 0.0464(9) 0.0467(9) 0.0489(9) 0.0010(7) -0.0027(7) -0.0006(7)
O31 0.0443(6) 0.0439(6) 0.0546(7) -0.0067(5) -0.0072(5) 0.0015(5)
C32 0.0477(9) 0.0348(7) 0.0368(7) 0.0010(6) 0.0087(6) 0.0045(6)
C33 0.0600(10) 0.0340(8) 0.0505(9) 0.0018(7) 0.0087(8) 0.0011(7)
C34 0.0770(13) 0.0353(8) 0.0570(10) 0.0040(7) 0.0083(9) 0.0112(8)
C35 0.0709(13) 0.0509(10) 0.0599(11) 0.0078(8) 0.0113(9) 0.0253(9)
C36 0.0509(10) 0.0571(11) 0.0671(11) 0.0108(9) 0.0153(8) 0.0130(8)
C37 0.0496(9) 0.0389(8) 0.0517(9) 0.0086(7) 0.0135(7) 0.0073(7)
N38 0.0464(8) 0.0491(8) 0.0844(11) 0.0165(8) 0.0232(8) 0.0047(7)
O39 0.0503(8) 0.0574(8) 0.1422(15) 0.0138(9) 0.0166(8) -0.0052(7)
O40 0.0705(9) 0.0627(8) 0.0880(10) 0.0386(7) 0.0203(7) 0.0115(7)
C51 0.039(4) 0.049(4) 0.046(6) 0.002(3) -0.004(3) -0.008(3)
C61 0.046(5) 0.038(5) 0.038(5) -0.006(4) -0.005(4) -0.002(3)
C251 0.040(5) 0.031(4) 0.029(6) 0.000(4) 0.000(4) 0.004(3)
C261 0.044(6) 0.032(5) 0.057(8) -0.002(5) 0.006(5) -0.003(4)

loop_
_atom_type_symbol
_atom_type_scat_dispersion_real
_atom_type_scat_dispersion_imag
_atom_type_scat_Cromer_Mann_a1
_atom_type_scat_Cromer_Mann_b1
_atom_type_scat_Cromer_Mann_a2
_atom_type_scat_Cromer_Mann_b2
_atom_type_scat_Cromer_Mann_a3
_atom_type_scat_Cromer_Mann_b3
_atom_type_scat_Cromer_Mann_a4
_atom_type_scat_Cromer_Mann_b4
_atom_type_scat_Cromer_Mann_c
_atom_type_scat_source
C 0.0033 0.0016 2.3100 20.8439 1.0200 10.2075 1.5886 0.5687 0.8650 51.6512 0.2156 'International Tables Vol C 4.2.6.8 and 6.1.1.4'
H 0.0000 0.0000 0.4930 10.5109 0.3229 26.1257 0.1402 3.1424 0.0408 57.7998 0.0030 'International Tables Vol C 4.2.6.8 and 6.1.1.4'
N 0.0061 0.0033 12.2126 0.0057 3.1322 9.8933 2.0125 28.9975 1.1663 0.5826 -11.5290 'International Tables Vol C 4.2.6.8 and 6.1.1.4'
O 0.0106 0.0060 3.0485 13.2771 2.2868 5.7011 1.5463 0.3239 0.8670 32.9089 0.2508 'International Tables Vol C 4.2.6.8 and 6.1.1.4'

loop_
_exptl_crystal_face_index_h
_exptl_crystal_face_index_k
_exptl_crystal_face_index_l
_exptl_crystal_face_perp_dist
1 0 0 0.030
-1 0 0 0.030
0 1 0 0.290
0 -1 0 0.250
0 0 1 0.100
0 0 -1 0.090
0 -1 2 0.180

loop_
_geom_angle_atom_site_label_1
_geom_angle_atom_site_label_2
_geom_angle_atom_site_label_3
_geom_angle
_geom_angle_publ_flag
C2 C1 C6 116.16(17) yes
C2 C1 O11 121.85(13) yes
C6 C1 O11 121.55(17) yes
C2 C1 C61 116.5(4) yes
O11 C1 C61 119.4(4) yes
C1 C2 C3 119.76(13) yes
C1 C2 C12 118.45(12) yes
C3 C2 C12 121.73(13) yes
C2 C3 C4 124.43(14) yes
C2 C3 H31 117.8 no
C4 C3 H31 117.8 no
C3 C4 C5 111.08(14) yes
C3 C4 C51 112.8(3) yes
C3 C4 H41 109.1 no
C5 C4 H41 109.1 no
C3 C4 H42 109.1 no
C5 C4 H42 109.1 no
H41 C4 H42 109.5 no
C3 C4 H43 108.6 no
C51 C4 H43 108.7 no
C3 C4 H44 108.6 no
C51 C4 H44 108.6 no
H43 C4 H44 109.5 no
C4 C5 C6 108.6(3) yes
C4 C5 C7 113.39(17) yes
C6 C5 C7 109.4(2) yes
C4 C5 H51 108.5 no
C6 C5 H51 108.4 no
C7 C5 H51 108.5 no
C5 C6 C1 111.5(2) yes
C5 C6 H61 109.0 no
C1 C6 H61 109.0 no
C5 C6 H62 108.9 no
C1 C6 H62 108.9 no
H61 C6 H62 109.5 no
C5 C7 C8 121.4(2) yes
C5 C7 C10 119.6(2) yes
C8 C7 C10 118.98(17) yes
C8 C7 C51 93.2(4) yes
C10 C7 C51 147.0(4) yes
C7 C8 N9 178.2(2) yes
C7 C10 H101 120.0 no
C7 C10 H102 120.0 no
H101 C10 H102 120.0 no
C2 C12 C13 119.66(12) yes
C2 C12 C17 124.22(12) yes
C13 C12 C17 116.11(13) yes
C12 C13 C14 121.60(14) yes
C12 C13 H131 119.2 no
C14 C13 H131 119.2 no
C13 C14 C15 120.40(14) yes
C13 C14 H141 119.8 no
C15 C14 H141 119.8 no
C14 C15 C16 119.69(14) yes
C14 C15 H151 120.2 no
C16 C15 H151 120.1 no
C15 C16 C17 119.05(14) yes
C15 C16 H161 120.5 no
C17 C16 H161 120.5 no
C12 C17 C16 123.11(13) yes
C12 C17 N18 120.28(12) yes
C16 C17 N18 116.54(12) yes
C17 N18 O19 118.20(12) yes
C17 N18 O20 118.11(11) yes
O19 N18 O20 123.67(12) yes
C22 C21 C26 117.12(13) yes
C22 C21 O31 122.03(13) yes
C26 C21 O31 120.46(14) yes
C22 C21 C261 112.3(5) yes
O31 C21 C261 121.5(4) yes
C21 C22 C23 119.51(13) yes
C21 C22 C32 118.74(12) yes
C23 C22 C32 121.44(13) yes
C22 C23 C24 124.72(13) yes
C22 C23 H231 117.6 no
C24 C23 H231 117.6 no
C23 C24 C25 111.60(13) yes
C23 C24 C251 113.7(3) yes
C23 C24 H241 108.9 no
C25 C24 H241 108.9 no
C23 C24 H242 108.9 no
C25 C24 H242 108.9 no
H241 C24 H242 109.5 no
C23 C24 H243 108.4 no
C251 C24 H243 108.4 no
C23 C24 H244 108.4 no
C251 C24 H244 108.4 no
H243 C24 H244 109.5 no
C24 C25 C26 107.96(19) yes
C24 C25 C27 111.59(14) yes
C26 C25 C27 110.38(18) yes
C24 C25 H251 109.0 no
C26 C25 H251 108.9 no
C27 C25 H251 109.0 no
C25 C26 C21 111.71(18) yes
C25 C26 H261 108.9 no
C21 C26 H261 108.9 no
C25 C26 H262 108.9 no
C21 C26 H262 108.9 no
H261 C26 H262 109.5 no
C25 C27 C28 114.82(13) yes
C25 C27 C30 126.95(14) yes
C28 C27 C30 118.05(14) yes
C28 C27 C251 116.4(3) yes
C30 C27 C251 118.9(3) yes
C27 C28 N29 178.89(17) yes
C27 C30 H301 120.0 no
C27 C30 H302 120.0 no
H301 C30 H302 120.0 no
C22 C32 C33 119.38(14) yes
C22 C32 C37 124.70(13) yes
C33 C32 C37 115.89(14) yes
C32 C33 C34 121.89(16) yes
C32 C33 H331 119.0 no
C34 C33 H331 119.1 no
C33 C34 C35 120.32(16) yes
C33 C34 H341 119.8 no
C35 C34 H341 119.8 no
C34 C35 C36 119.75(16) yes
C34 C35 H351 120.1 no
C36 C35 H351 120.1 no
C35 C36 C37 118.80(17) yes
C35 C36 H361 120.6 no
C37 C36 H361 120.6 no
C32 C37 C36 123.31(15) yes
C32 C37 N38 119.91(14) yes
C36 C37 N38 116.73(15) yes
C37 N38 O39 117.60(15) yes
C37 N38 O40 118.24(16) yes
O39 N38 O40 124.16(16) yes
C4 C51 C7 105.4(5) yes
C4 C51 C61 114.5(7) yes
C7 C51 C61 106.7(7) yes
C4 C51 H511 110.0 no
C7 C51 H511 110.0 no
C51 C61 C1 109.0(7) yes
C51 C61 H611 109.6 no
C1 C61 H611 109.6 no
C51 C61 H612 109.6 no
C1 C61 H612 109.6 no
H611 C61 H612 109.5 no
C24 C251 C27 106.4(5) yes
C24 C251 C261 108.0(9) yes
C27 C251 C261 107.2(8) yes
C24 C251 H2511 111.6 no
C27 C251 H2511 111.6 no
C261 C251 H2511 111.7 no
C21 C261 C251 107.8(8) yes
C21 C261 H2611 109.9 no
C251 C261 H2611 110.0 no
C251 C261 H2612 109.8 no
H2611 C261 H2612 109.5 no

loop_
_geom_bond_atom_site_label_1
_geom_bond_atom_site_label_2
_geom_bond_distance
_geom_bond_publ_flag
C1 C2 1.4836(19) yes
C1 C6 1.521(4) yes
C1 O11 1.2199(17) yes
C1 C61 1.499(10) yes
C2 C3 1.337(2) yes
C2 C12 1.4895(19) yes
C3 C4 1.494(2) yes
C3 H31 0.950 no
C4 C5 1.495(3) yes
C4 C51 1.542(7) yes
C4 H41 0.950 no
C4 H42 0.950 no
C4 H43 0.950 no
C4 H44 0.950 no
C5 C6 1.529(5) yes
C5 C7 1.524(3) yes
C5 C51 0.818(9) yes
C5 C61 1.454(11) yes
C5 H51 0.950 no
C6 C51 1.254(7) yes
C6 H61 0.950 no
C6 H62 0.950 no
C7 C8 1.435(3) yes
C7 C10 1.306(3) yes
C7 C51 1.629(7) yes
C8 N9 1.129(2) yes
C10 H101 0.950 no
C10 H102 0.950 no
C12 C13 1.3958(19) yes
C12 C17 1.3944(19) yes
C13 C14 1.387(2) yes
C13 H131 0.950 no
C14 C15 1.380(2) yes
C14 H141 0.950 no
C15 C16 1.382(2) yes
C15 H151 0.950 no
C16 C17 1.3843(19) yes
C16 H161 0.950 no
C17 N18 1.4759(17) yes
N18 O19 1.2245(15) yes
N18 O20 1.2245(15) yes
C21 C22 1.480(2) yes
C21 C26 1.511(3) yes
C21 O31 1.2200(17) yes
C21 C261 1.539(10) yes
C22 C23 1.335(2) yes
C22 C32 1.487(2) yes
C23 C24 1.487(2) yes
C23 H231 0.950 no
C24 C25 1.526(2) yes
C24 C251 1.563(8) yes
C24 H241 0.950 no
C24 H242 0.950 no
C24 H243 0.950 no
C24 H244 0.950 no
C25 C26 1.532(3) yes
C25 C27 1.523(2) yes
C25 C251 0.811(11) yes
C25 C261 1.344(11) yes
C25 H251 0.950 no
C26 C251 1.283(8) yes
C26 H261 0.950 no
C26 H262 0.950 no
C26 H2612 1.081 no
C27 C28 1.445(2) yes
C27 C30 1.323(2) yes
C27 C251 1.586(8) yes
C28 N29 1.1400(19) yes
C30 H301 0.950 no
C30 H302 0.950 no
C32 C33 1.396(2) yes
C32 C37 1.389(2) yes
C33 C34 1.384(2) yes
C33 H331 0.950 no
C34 C35 1.376(3) yes
C34 H341 0.950 no
C35 C36 1.384(3) yes
C35 H351 0.950 no
C36 C37 1.386(2) yes
C36 H361 0.950 no
C37 N38 1.471(2) yes
N38 O39 1.223(2) yes
N38 O40 1.2210(19) yes
C51 C61 1.504(12) yes
C51 H511 0.950 no
C61 H611 0.950 no
C61 H612 0.950 no
C251 C261 1.511(14) yes
C251 H2511 0.950 no
C261 H2611 0.950 no
C261 H2612 0.950 no

loop_
_geom_contact_atom_site_label_1
_geom_contact_atom_site_label_2
_geom_contact_distance
_geom_contact_site_symmetry_2
_geom_contact_publ_flag
O11 C23 3.417(2) 6_574 no
O11 C14 3.457(2) 1_545 no
O19 C30 3.210(2) 7_656 no
O19 N29 3.310(2) 1_565 no
O19 C16 3.328(2) 7_646 no
O19 C15 3.424(2) 7_646 no
O19 C28 3.544(2) 7_656 no
O19 C27 3.587(2) 7_656 no
O20 C21 3.133(2) . no
O20 C22 3.146(2) . no
O20 N29 3.326(2) 1_565 no
O20 C26 3.374(3) . no
O20 C23 3.389(2) . no
O20 O31 3.571(2) . no
O20 C251 3.59(1) . no
O31 C10 3.375(2) . no
O31 C34 3.466(2) 1_545 no
O31 C5 3.536(3) . no
O39 C10 3.266(2) 5_656 no
O39 C34 3.561(2) 1_545 no
O39 C8 3.573(3) 5_656 no
O40 C6 3.353(4) 6_565 no
O40 C61 3.50(1) 6_565 no
N9 C35 3.440(3) 6_574 no
N9 C10 3.480(3) 2_666 no
N9 C4 3.538(2) 2_676 no
N18 N29 3.077(2) 1_565 no
N29 C23 3.253(2) 1_545 no
N29 C16 3.296(2) 1_545 no
N29 C24 3.350(2) 1_545 no
N29 C17 3.368(2) 1_545 no
N29 C30 3.433(2) 4_657 no
C3 C34 3.536(2) . no
C3 C33 3.552(2) . no
C13 C23 3.477(2) 6_574 no
C13 C24 3.560(2) 6_574 no
C14 C24 3.566(2) 6_574 no
C16 C30 3.469(2) 7_656 no
C16 C28 3.508(2) 1_565 no
C28 C30 3.410(2) 4_657 no

loop_
_geom_torsion_atom_site_label_1
_geom_torsion_atom_site_label_2
_geom_torsion_atom_site_label_3
_geom_torsion_atom_site_label_4
_geom_torsion
_geom_torsion_publ_flag
O11 C1 C2 C3 172.2(1) no
O11 C1 C2 C12 -5.0(2) no
O11 C1 C6 C5 155.0(2) no
O11 C1 C61 C51 -149.1(6) no
O19 N18 C17 C12 151.5(1) no
O19 N18 C17 C16 -31.4(2) no
O20 N18 C17 C12 -29.8(2) no
O20 N18 C17 C16 147.3(1) no
O31 C21 C22 C23 -175.0(2) no
O31 C21 C22 C32 -1.3(2) no
O31 C21 C26 C25 -153.0(2) no
O31 C21 C261 C251 144.3(7) no
O39 N38 C37 C32 -141.7(2) no
O39 N38 C37 C36 40.8(2) no
O40 N38 C37 C32 38.6(2) no
O40 N38 C37 C36 -138.9(2) no
N18 C17 C12 C2 -5.9(2) no
N18 C17 C12 C13 175.4(1) no
N18 C17 C16 C15 -174.9(1) no
N38 C37 C32 C22 4.6(2) no
N38 C37 C32 C33 -177.4(1) no
N38 C37 C36 C35 175.9(2) no
C1 C2 C3 C4 6.0(2) no
C1 C2 C12 C13 127.1(1) no
C1 C2 C12 C17 -51.6(2) no
C1 C6 C5 C4 59.4(3) no
C1 C6 C5 C7 -176.4(2) no
C1 C61 C51 C4 -54(1) no
C1 C61 C51 C7 -169.8(6) no
C2 C1 C6 C5 -32.5(3) no
C2 C1 C61 C51 47.8(9) no
C2 C3 C4 C5 22.1(3) no
C2 C3 C4 C51 -11.5(5) no
C2 C12 C13 C14 -179.3(1) no
C2 C12 C17 C16 177.3(1) no
C3 C2 C1 C6 -0.2(2) no
C3 C2 C1 C61 -25.1(5) no
C3 C2 C12 C13 -50.1(2) no
C3 C2 C12 C17 131.2(2) no
C3 C4 C5 C6 -53.4(3) no
C3 C4 C5 C7 -175.2(2) no
C3 C4 C51 C61 36.1(9) no
C4 C3 C2 C12 -176.8(1) no
C4 C5 C7 C8 51.6(3) no
C4 C5 C7 C10 -125.7(3) no
C6 C1 C2 C12 -177.5(2) no
C6 C5 C7 C8 -69.8(3) no
C6 C5 C7 C10 112.8(3) no
C8 C7 C51 C61 -137.7(7) no
C10 C7 C51 C61 30(1) no
C12 C2 C1 C61 157.6(4) no
C12 C13 C14 C15 1.9(2) no
C12 C17 C16 C15 2.0(2) no
C13 C12 C17 C16 -1.4(2) no
C13 C14 C15 C16 -1.2(2) no
C14 C13 C12 C17 -0.5(2) no
C14 C15 C16 C17 -0.6(2) no
C21 C22 C23 C24 -4.0(2) no
C21 C22 C32 C33 -124.3(2) no
C21 C22 C32 C37 53.7(2) no
C21 C26 C25 C24 -58.1(2) no
C21 C26 C25 C27 179.7(2) no
C21 C261 C251 C27 177.8(8) no
C22 C21 C26 C25 34.0(2) no
C22 C21 C261 C251 -58(1) no
C22 C23 C24 C25 -22.3(2) no
C22 C23 C24 C251 10.7(5) no
C22 C32 C33 C34 180.0(1) no
C22 C32 C37 C36 -178.1(2) no
C23 C22 C21 C26 -2.1(2) no
C23 C22 C21 C261 27.7(5) no
C23 C22 C32 C33 49.2(2) no
C23 C22 C32 C37 -132.8(2) no
C23 C24 C25 C26 51.8(2) no
C23 C24 C25 C27 173.2(2) no
C23 C24 C251 C27 -155.3(3) no
C23 C24 C251 C261 -40.6(9) no
C24 C23 C22 C32 -177.5(1) no
C24 C25 C27 C28 -171.9(2) no
C24 C25 C27 C30 13.1(3) no
C26 C21 C22 C32 171.5(2) no
C26 C25 C27 C28 -51.8(2) no
C26 C25 C27 C30 133.2(2) no
C28 C27 C251 C261 43(1) no
C30 C27 C251 C261 -166.2(7) no
C32 C22 C21 C261 -158.6(5) no
C32 C33 C34 C35 -2.0(3) no
C32 C37 C36 C35 -1.5(3) no
C33 C32 C37 C36 -0.0(2) no
C33 C34 C35 C36 0.4(3) no
C34 C33 C32 C37 1.8(2) no
C34 C35 C36 C37 1.3(3) no
